data_7718992
loop_
_publ_author_name
'Pagliaricci, Sara'
'Pagliaricci, Noemi'
'Tombesi, Alessia'
'Pettinari, Claudio'
'Cuccioloni, Massimiliano'
'Juricic, Helena'
'Galindo, Agust&#xed;n'
'Fadaei-Tirani, Farzaneh'
'Pettinari, Riccardo'
'Marchetti, Fabio'

_publ_section_title
;
 Ruthenium(II)-bisdemethoxycurcumin conjugate complexes as potent
 antitumour agents through simultaneous inhibition of 20S proteasome and
 HMG-CoA reductase.
;
_journal_issue 29
_journal_name_full 'Dalton transactions (Cambridge, England : 2003)'
_journal_page_first 11324
_journal_page_last 11336
_journal_paper_doi 10.1039/d5dt01240f
_journal_volume 54
_journal_year 2025
_chemical_formula_moiety 'C39 H33 Cl O8 Ru, 1[CHCl3]'
_chemical_formula_sum 'C40 H34 Cl4 O8 Ru'
_chemical_formula_weight 885.54
_space_group_crystal_system monoclinic
_space_group_IT_number 14
_space_group_name_Hall '-P 2ybc'
_space_group_name_H-M_alt 'P 1 21/c 1'
_atom_sites_solution_hydrogens geom
_atom_sites_solution_primary dual
_atom_sites_solution_secondary difmap
_audit_creation_date 2025-01-10
_audit_creation_method
;
Olex2 1.5
(compiled 2024.02.16 svn.r378c4104 for OlexSys, GUI svn.r6928)
;
_audit_update_record
;
2025-02-17 deposited with the CCDC.	2025-06-30 downloaded from the CCDC.
;
_cell_angle_alpha 90
_cell_angle_beta 95.4732(14)
_cell_angle_gamma 90
_cell_formula_units_Z 8
_cell_length_a 19.9810(4)
_cell_length_b 11.5684(2)
_cell_length_c 33.7222(5)
_cell_measurement_reflns_used 20949
_cell_measurement_temperature 140.00(10)
_cell_measurement_theta_max 69.5830
_cell_measurement_theta_min 2.6180
_cell_volume 7759.3(2)
_computing_cell_refinement 'CrysAlisPro 1.171.43.135a (Rigaku OD, 2024)'
_computing_data_collection 'CrysAlisPro system (CCD 43.131a 64-bit (release 19-07-2024))'
_computing_data_reduction 'CrysAlisPro 1.171.43.135a (Rigaku OD, 2024)'
_computing_molecular_graphics 'Olex2 1.5 (Dolomanov et al., 2009)'
_computing_publication_material 'Olex2 1.5 (Dolomanov et al., 2009)'
_computing_structure_refinement 'ShelXL 2019/3 (Sheldrick, 2015)'
_computing_structure_solution 'ShelXT 2018/2 (Sheldrick, 2015)'
_diffrn_ambient_environment N~2~
_diffrn_ambient_temperature 140.00(10)
_diffrn_detector 'Hybrid Pixel Array Detector'
_diffrn_detector_area_resol_mean 10.0000
_diffrn_detector_type 'HyPix-Arc 150'
_diffrn_measured_fraction_theta_full 0.976
_diffrn_measured_fraction_theta_max 0.950
_diffrn_measurement_details
;
List of Runs (angles in degrees, time in seconds):

  # Type    Start    End  Width  t~exp~   \w     \q     \k     \f   Frames
#--------------------------------------------------------------------------
  1  \w     22.00  52.00   0.50    0.05    --   52.35 -95.00-120.00   60
  2  \w     35.00  61.00   0.50    0.05    --   52.35-125.00 -60.00   52
  3  \w     17.00  52.00   0.50    0.05    --   52.35 -95.00-150.00   70
  4  \w     21.00  47.00   0.50    0.05    --   52.35 -95.00   0.00   52
  5  \w     20.00  61.00   0.50    0.05    --   52.35 -95.00 -60.00   82
  6  \w     15.00  56.00   0.50    0.05    --   52.35 -95.00 150.00   82
  7  \w    -74.00 -47.00   0.50    0.05    --  -54.63 -15.00  60.00   54
  8  \w    -46.00 -16.00   0.50    0.05    --  -54.63 125.00 150.00   60
  9  \w    -79.00 -49.00   0.50    0.05    --  -54.63 125.00 150.00   60
 10  \w    -83.00 -23.00   0.50    0.05    --  -54.63 -15.00 120.00  120
 11  \w    -53.00 -27.00   0.50    0.05    --  -54.63   0.00-180.00   52
 12  \w    -59.00 -20.00   0.50    0.05    --  -54.63   0.00  60.00   78
 13  \w    -98.00 -23.00   0.50    0.05    --  -54.63 -15.00-120.00  150
 14  \w     46.00  72.00   0.50    0.05    --   67.75 -95.00 -90.00   52
 15  \w     34.00  69.00   0.50    0.05    --   67.75 -95.00  30.00   70
 16  \w     46.00  72.00   0.50    0.05    --   67.75 -95.00  90.00   52
 17  \w     46.00  72.00   0.50    0.05    --   67.75 -95.00-150.00   52
 18  \w     33.00  71.00   0.50    0.05    --   67.75 -95.00-180.00   76
 19  \w     46.00 112.00   0.50    0.05    --   67.75  15.00 -30.00  132
 20  \w     46.00  71.00   0.50    0.05    --   67.75 -95.00-120.00   50
 21  \w     30.00  73.00   0.50    0.05    --   67.75 -95.00 120.00   86
 22  \w    -68.00 -37.00   0.50    0.05    --  -69.23   0.00-120.00   62
 23  \w    -72.00 -41.00   0.50    0.05    --  -69.23   0.00 -60.00   62
 24  \w    -72.00 -43.00   0.50    0.05    --  -69.23   0.00 150.00   58
 25  \w    -98.00 -55.00   0.50    0.05    --  -69.23 -15.00 -30.00   86
 26  \w    -61.00 -36.00   0.50    0.05    --  -69.23   0.00  30.00   50
;
_diffrn_measurement_device 'four-circle diffractometer'
_diffrn_measurement_device_type 'XtaLAB Synergy R, DW system, HyPix-Arc 150'
_diffrn_measurement_method '\w scans'
_diffrn_orient_matrix_type 'CrysAlisPro convention (1999,Acta A55,543-557)'
_diffrn_orient_matrix_UB_11 -0.0401664000
_diffrn_orient_matrix_UB_12 -0.1138203000
_diffrn_orient_matrix_UB_13 -0.0012271000
_diffrn_orient_matrix_UB_21 0.0201749000
_diffrn_orient_matrix_UB_22 -0.0245268000
_diffrn_orient_matrix_UB_23 -0.0421484000
_diffrn_orient_matrix_UB_31 0.0630779000
_diffrn_orient_matrix_UB_32 -0.0646513000
_diffrn_orient_matrix_UB_33 0.0181172000
_diffrn_radiation_monochromator mirror
_diffrn_radiation_probe x-ray
_diffrn_radiation_type 'Cu K\a'
_diffrn_radiation_wavelength 1.54184
_diffrn_reflns_av_R_equivalents 0.0273
_diffrn_reflns_av_unetI/netI 0.0294
_diffrn_reflns_Laue_measured_fraction_full 0.976
_diffrn_reflns_Laue_measured_fraction_max 0.950
_diffrn_reflns_limit_h_max 23
_diffrn_reflns_limit_h_min -20
_diffrn_reflns_limit_k_max 13
_diffrn_reflns_limit_k_min -14
_diffrn_reflns_limit_l_max 39
_diffrn_reflns_limit_l_min -40
_diffrn_reflns_number 57017
_diffrn_reflns_point_group_measured_fraction_full 0.976
_diffrn_reflns_point_group_measured_fraction_max 0.950
_diffrn_reflns_theta_full 67.684
_diffrn_reflns_theta_max 70.066
_diffrn_reflns_theta_min 2.221
_diffrn_source 'Rotating-anode X-ray tube'
_diffrn_source_type 'Rigaku (Cu) X-ray Source'
_exptl_absorpt_coefficient_mu 6.239
_exptl_absorpt_correction_T_max 1.000
_exptl_absorpt_correction_T_min 0.553
_exptl_absorpt_correction_type gaussian
_exptl_absorpt_process_details
;
CrysAlisPro 1.171.43.135a (Rigaku Oxford Diffraction, 2024)
Numerical absorption correction based on Gaussian integration over
a multifaceted crystal model.
Empirical absorption correction using spherical harmonics
as implemented in SCALE3 ABSPACK scaling algorithm
;
_exptl_crystal_colour 'clear intense orange'
_exptl_crystal_density_diffrn 1.516
_exptl_crystal_description prism
_exptl_crystal_F_000 3600
_exptl_crystal_size_max 0.24
_exptl_crystal_size_mid 0.11
_exptl_crystal_size_min 0.1
_refine_diff_density_max 1.577
_refine_diff_density_min -1.316
_refine_diff_density_rms 0.120
_refine_ls_extinction_method none
_refine_ls_goodness_of_fit_ref 1.070
_refine_ls_hydrogen_treatment constr
_refine_ls_matrix_type full
_refine_ls_number_parameters 889
_refine_ls_number_reflns 13987
_refine_ls_number_restraints 924
_refine_ls_restrained_S_all 1.052
_refine_ls_R_factor_all 0.0968
_refine_ls_R_factor_gt 0.0794
_refine_ls_shift/su_max 0.001
_refine_ls_shift/su_mean 0.000
_refine_ls_structure_factor_coef Fsqd
_refine_ls_weighting_details 'w=1/[\s^2^(Fo^2^)+(0.0998P)^2^+45.2487P] where P=(Fo^2^+2Fc^2^)/3'
_refine_ls_weighting_scheme calc
_refine_ls_wR_factor_gt 0.2206
_refine_ls_wR_factor_ref 0.2332
_reflns_Friedel_coverage 0.000
_reflns_number_gt 10345
_reflns_number_total 13987
_reflns_threshold_expression 'I > 2\s(I)'
_cod_data_source_file d5dt01240f3.cif
_cod_data_source_block rul5a
_cod_depositor_comments
;
The following automatic conversions were performed:

data item '_exptl_absorpt_correction_type' value 'Gaussian' was
changed to 'gaussian' in accordance with the
/home/data/users/saulius/crontab/automatic-downloads/rss-feeds/RSC/lib/dictionaries/cif_core.dic
dictionary named 'cif_core.dic' version 2.4.2 last updated on
2011-04-26.

Automatic conversion script
Id: cif_fix_values 8170 2020-07-09 18:12:32Z antanas 

 Adding full bibliography for 7718990--7718993.cif.
;
_cod_database_code 7718992
_shelx_shelxl_version_number 2019/3
_audit_contact_author 'Farzaneh Fadaei Tirani'
_chemical_oxdiff_formula 'C39 H33 Cl4 O8 Ru'
_chemical_oxdiff_usercomment 'crystallised from DCM, Hexane'
_shelx_space_group_comment
;
The symmetry employed for this shelxl refinement is uniquely defined
by the following loop, which should always be used as a source of
symmetry information in preference to the above space-group names.
They are only intended as comments.
;
_shelx_estimated_absorpt_t_max 0.574
_shelx_estimated_absorpt_t_min 0.316
_olex2_refinement_description
;
1. Fixed Uiso
 At 1.2 times of:
  All C(H) groups
 At 1.5 times of:
  All C(H,H,H) groups
2. Uiso/Uaniso restraints and constraints
O4 \\sim O5 \\sim C12 \\sim C13 \\sim C14 \\sim C15 \\sim C16: within 2A with
sigma of 0.005 and sigma for terminal atoms of 0.01 within 2A
O12 \\sim C51: within 2A with sigma of 0.005 and sigma for terminal atoms of
0.01 within 2A
3. Rigid body (RIGU) restrains
 All non-hydrogen atoms
 with sigma for 1-2 distances of 0.001 and sigma for 1-3 distances of 0.001
4.a Ternary CH refined with riding coordinates:
 C36(H36), C73(H73), C75(H75)
4.b Aromatic/amide H refined with riding coordinates:
 C2(H2), C4(H4), C5(H5), C7(H7), C8(H8), C10(H10), C11(H11), C14(H14),
 C15(H15), C16(H16), C17(H17), C18(H18), C20(H20), C21(H21), C23(H23), C24(H24),
  C27(H27), C28(H28), C29(H29), C31(H31), C32(H32), C34(H34), C35(H35),
 C41(H41), C43(H43), C44(H44), C46(H46), C47(H47), C49(H49), C50(H50), C53(H53),
  C54(H54), C55(H55), C56(H56), C57(H57), C59(H59), C60(H60), C62(H62),
 C63(H63), C66(H66), C67(H67), C68(H68), C70(H70), C71(H71), C74(H74)
4.c Idealised Me refined as rotating group:
 C37(H37A,H37B,H37C), C38(H38A,H38B,H38C), C39(H39A,H39B,H39C), C76(H76A,H76B,
 H76C), C77(H77A,H77B,H77C), C78(H78A,H78B,H78C)
;
_smtbx_masks_void_probe_radius 1.2
_smtbx_masks_void_truncation_radius 1.2
_olex2_submission_special_instructions 'No special instructions were received'
_oxdiff_exptl_absorpt_empirical_details
;
Empirical correction (ABSPACK) includes:
- Absorption correction using spherical harmonics
- Frame scaling
- Detector area scaling
- B-factor correction
;
_oxdiff_exptl_absorpt_empirical_full_max 1.177
_oxdiff_exptl_absorpt_empirical_full_min 0.865

loop_
_space_group_symop_operation_xyz
'x, y, z'
'-x, y+1/2, -z+1/2'
'-x, -y, -z'
'x, -y-1/2, z-1/2'

loop_
_atom_site_label
_atom_site_type_symbol
_atom_site_fract_x
_atom_site_fract_y
_atom_site_fract_z
_atom_site_U_iso_or_equiv
_atom_site_adp_type
_atom_site_occupancy
_atom_site_site_symmetry_order
_atom_site_calc_flag
_atom_site_refinement_flags_posn
_atom_site_refinement_flags_adp
_atom_site_refinement_flags_occupancy
_atom_site_disorder_assembly
_atom_site_disorder_group
Ru1 Ru 0.04279(2) 0.74927(5) 0.21234(2) 0.03620(15) Uani 1 1 d . . . . .
Cl1 Cl 0.11211(8) 0.91094(14) 0.23669(5) 0.0414(4) Uani 1 1 d . . . . .
O1 O 0.0789(2) 0.6675(4) 0.26489(12) 0.0399(9) Uani 1 1 d . . . . .
O2 O 0.1277(2) 0.6929(4) 0.18795(12) 0.0406(9) Uani 1 1 d . . . . .
O3 O 0.4480(3) 0.6343(6) 0.04560(17) 0.0669(15) Uani 1 1 d . . . . .
O4 O 0.5369(4) 0.6503(11) 0.0865(2) 0.145(3) Uani 1 1 d . U . . .
O5 O 0.6134(4) 0.6760(11) 0.0227(2) 0.134(2) Uani 1 1 d . U . . .
O6 O 0.1319(3) 0.4918(4) 0.50585(13) 0.0481(11) Uani 1 1 d . . . . .
O7 O 0.1527(3) 0.6797(5) 0.52246(14) 0.0591(14) Uani 1 1 d . . . . .
O8 O 0.1567(2) 0.6196(4) 0.60166(12) 0.0456(10) Uani 1 1 d . . . . .
C1 C 0.1391(3) 0.6315(6) 0.27358(18) 0.0357(11) Uani 1 1 d . . . . .
C2 C 0.1888(3) 0.6261(6) 0.24764(18) 0.0376(12) Uani 1 1 d . . . . .
H2 H 0.232042 0.600895 0.258409 0.045 Uiso 1 1 calc R U . . .
C3 C 0.1815(3) 0.6537(6) 0.20784(18) 0.0375(12) Uani 1 1 d . . . . .
C4 C 0.2396(3) 0.6357(6) 0.18441(19) 0.0410(13) Uani 1 1 d . . . . .
H4 H 0.280987 0.610283 0.197841 0.049 Uiso 1 1 calc R U . . .
C5 C 0.2363(3) 0.6536(6) 0.1453(2) 0.0426(14) Uani 1 1 d . . . . .
H5 H 0.194059 0.675795 0.132171 0.051 Uiso 1 1 calc R U . . .
C6 C 0.2933(3) 0.6417(6) 0.1207(2) 0.0410(13) Uani 1 1 d . . . . .
C7 C 0.2816(4) 0.6651(7) 0.0796(2) 0.0504(16) Uani 1 1 d . . . . .
H7 H 0.237542 0.683593 0.068284 0.061 Uiso 1 1 calc R U . . .
C8 C 0.3352(4) 0.6609(7) 0.0553(2) 0.0521(16) Uani 1 1 d . . . . .
H8 H 0.327855 0.676525 0.027530 0.062 Uiso 1 1 calc R U . . .
C9 C 0.3979(4) 0.6341(6) 0.0724(2) 0.0492(15) Uani 1 1 d . . . . .
C10 C 0.4111(4) 0.6089(6) 0.1123(2) 0.0474(15) Uani 1 1 d . . . . .
H10 H 0.455188 0.589121 0.123207 0.057 Uiso 1 1 calc R U . . .
C11 C 0.3582(3) 0.6130(6) 0.1363(2) 0.0446(14) Uani 1 1 d . . . . .
H11 H 0.366609 0.595854 0.163865 0.053 Uiso 1 1 calc R U . . .
C12 C 0.5093(5) 0.6325(16) 0.0530(3) 0.127(3) Uani 1 1 d . U . . .
C13 C 0.5508(5) 0.6681(16) 0.0193(3) 0.126(2) Uani 1 1 d . U . . .
C14 C 0.5248(6) 0.6914(15) -0.0197(3) 0.129(2) Uani 1 1 d . U . . .
H14 H 0.478982 0.694354 -0.030251 0.154 Uiso 1 1 calc R U . . .
C15 C 0.5835(6) 0.7097(15) -0.0402(3) 0.132(3) Uani 1 1 d . U . . .
H15 H 0.586845 0.729416 -0.067320 0.159 Uiso 1 1 calc R U . . .
C16 C 0.6346(6) 0.6909(17) -0.0096(4) 0.134(2) Uani 1 1 d . U . . .
H16 H 0.681021 0.689776 -0.013520 0.161 Uiso 1 1 calc R U . . .
C17 C 0.1548(3) 0.5916(6) 0.31512(18) 0.0375(12) Uani 1 1 d . . . . .
H17 H 0.197944 0.559832 0.322889 0.045 Uiso 1 1 calc R U . . .
C18 C 0.1103(3) 0.5990(6) 0.34185(18) 0.0379(13) Uani 1 1 d . . . . .
H18 H 0.067503 0.629177 0.332312 0.045 Uiso 1 1 calc R U . . .
C19 C 0.1183(3) 0.5668(6) 0.38409(18) 0.0369(12) Uani 1 1 d . . . . .
C20 C 0.0628(4) 0.5821(6) 0.40605(18) 0.0432(14) Uani 1 1 d . . . . .
H20 H 0.021229 0.608104 0.393018 0.052 Uiso 1 1 calc R U . . .
C21 C 0.0680(4) 0.5596(6) 0.44681(19) 0.0451(15) Uani 1 1 d . . . . .
H21 H 0.030565 0.571652 0.461721 0.054 Uiso 1 1 calc R U . . .
C22 C 0.1272(3) 0.5202(6) 0.46494(18) 0.0416(13) Uani 1 1 d . . . . .
C23 C 0.1829(4) 0.5020(6) 0.44438(19) 0.0449(14) Uani 1 1 d . . . . .
H23 H 0.223575 0.473134 0.457636 0.054 Uiso 1 1 calc R U . . .
C24 C 0.1780(3) 0.5270(6) 0.40370(18) 0.0425(14) Uani 1 1 d . . . . .
H24 H 0.216140 0.516584 0.389254 0.051 Uiso 1 1 calc R U . . .
C25 C 0.1424(3) 0.5815(6) 0.53197(18) 0.0425(13) Uani 1 1 d . . . . .
C26 C 0.1412(3) 0.5391(6) 0.57269(17) 0.0380(12) Uani 1 1 d . . . . .
C27 C 0.1271(4) 0.4368(7) 0.58838(19) 0.0462(14) Uani 1 1 d . . . . .
H27 H 0.114861 0.367627 0.574376 0.055 Uiso 1 1 calc R U . . .
C28 C 0.1344(4) 0.4532(7) 0.63067(19) 0.0498(15) Uani 1 1 d . . . . .
H28 H 0.128327 0.396206 0.650298 0.060 Uiso 1 1 calc R U . . .
C29 C 0.1513(3) 0.5637(7) 0.63728(19) 0.0452(13) Uani 1 1 d . . . . .
H29 H 0.158622 0.598691 0.662816 0.054 Uiso 1 1 calc R U . . .
C30 C -0.0591(4) 0.7571(8) 0.2297(2) 0.0551(13) Uani 1 1 d . . . . .
C31 C -0.0501(4) 0.6532(8) 0.2093(2) 0.0571(13) Uani 1 1 d . . . . .
H31 H -0.060205 0.581140 0.220888 0.069 Uiso 1 1 calc R U . . .
C32 C -0.0248(4) 0.6579(8) 0.1698(2) 0.0571(14) Uani 1 1 d . . . . .
H32 H -0.016324 0.589216 0.155639 0.069 Uiso 1 1 calc R U . . .
C33 C -0.0133(4) 0.7706(7) 0.1533(2) 0.0525(13) Uani 1 1 d . . . . .
C34 C -0.0240(4) 0.8650(8) 0.1755(2) 0.0554(14) Uani 1 1 d . . . . .
H34 H -0.016104 0.938941 0.164635 0.066 Uiso 1 1 calc R U . . .
C35 C -0.0457(4) 0.8600(8) 0.2128(2) 0.0559(14) Uani 1 1 d . . . . .
H35 H -0.051345 0.929535 0.227031 0.067 Uiso 1 1 calc R U . . .
C36 C -0.0796(4) 0.7438(10) 0.2720(3) 0.077(2) Uani 1 1 d . . . . .
H36 H -0.063793 0.666556 0.282366 0.093 Uiso 1 1 calc R U . . .
C37 C -0.1578(5) 0.7445(13) 0.2687(3) 0.107(5) Uani 1 1 d . . . . .
H37A H -0.173087 0.748379 0.295392 0.160 Uiso 1 1 calc R U . . .
H37B H -0.174886 0.673629 0.255373 0.160 Uiso 1 1 calc R U . . .
H37C H -0.174587 0.811809 0.253143 0.160 Uiso 1 1 calc R U . . .
C38 C -0.0519(5) 0.8320(11) 0.2999(3) 0.085(3) Uani 1 1 d . . . . .
H38A H -0.004072 0.842982 0.296649 0.128 Uiso 1 1 calc R U . . .
H38B H -0.057047 0.807235 0.327203 0.128 Uiso 1 1 calc R U . . .
H38C H -0.075915 0.905023 0.294468 0.128 Uiso 1 1 calc R U . . .
C39 C 0.0139(5) 0.7721(9) 0.1127(3) 0.078(3) Uani 1 1 d . . . . .
H39A H -0.022718 0.756152 0.091985 0.117 Uiso 1 1 calc R U . . .
H39B H 0.048816 0.712934 0.111906 0.117 Uiso 1 1 calc R U . . .
H39C H 0.033112 0.848340 0.108087 0.117 Uiso 1 1 calc R U . . .
Ru2 Ru 0.54450(2) 0.24546(4) 0.21819(2) 0.03542(15) Uani 1 1 d . . . . .
Cl2 Cl 0.61128(8) 0.08270(14) 0.24422(5) 0.0442(4) Uani 1 1 d . . . . .
O9 O 0.5796(2) 0.3279(4) 0.27075(12) 0.0382(9) Uani 1 1 d . . . . .
O10 O 0.6316(2) 0.2977(4) 0.19508(12) 0.0416(9) Uani 1 1 d . . . . .
O11 O 0.9537(3) 0.3521(5) 0.05499(16) 0.0622(14) Uani 1 1 d . . . . .
O12 O 0.9881(4) 0.5361(6) 0.0706(2) 0.105(2) Uani 1 1 d . U . . .
O13 O 1.0670(4) 0.3109(7) 0.0210(2) 0.096(2) Uani 1 1 d . . . . .
O14 O 0.6248(3) 0.5045(5) 0.51121(13) 0.0516(11) Uani 1 1 d . . . . .
O15 O 0.6415(3) 0.3176(5) 0.52930(15) 0.0696(16) Uani 1 1 d . . . . .
O16 O 0.6474(3) 0.3837(5) 0.60870(14) 0.0562(12) Uani 1 1 d . . . . .
C40 C 0.6394(3) 0.3604(5) 0.28103(18) 0.0333(11) Uani 1 1 d . . . . .
C41 C 0.6912(3) 0.3634(5) 0.25560(18) 0.0353(12) Uani 1 1 d . . . . .
H41 H 0.734594 0.385615 0.267049 0.042 Uiso 1 1 calc R U . . .
C42 C 0.6848(3) 0.3369(5) 0.21559(18) 0.0357(11) Uani 1 1 d . . . . .
C43 C 0.7432(3) 0.3565(6) 0.19257(19) 0.0418(14) Uani 1 1 d . . . . .
H43 H 0.784250 0.382625 0.206138 0.050 Uiso 1 1 calc R U . . .
C44 C 0.7400(4) 0.3384(6) 0.15303(19) 0.0422(14) Uani 1 1 d . . . . .
H44 H 0.697622 0.316562 0.140006 0.051 Uiso 1 1 calc R U . . .
C45 C 0.7963(4) 0.3495(6) 0.12816(19) 0.0418(13) Uani 1 1 d . . . . .
C46 C 0.7861(4) 0.3267(7) 0.0879(2) 0.0512(16) Uani 1 1 d . . . . .
H46 H 0.742325 0.306960 0.076412 0.061 Uiso 1 1 calc R U . . .
C47 C 0.8386(4) 0.3320(6) 0.0636(2) 0.0509(15) Uani 1 1 d . . . . .
H47 H 0.830701 0.317902 0.035803 0.061 Uiso 1 1 calc R U . . .
C48 C 0.9010(4) 0.3574(6) 0.0802(2) 0.0480(14) Uani 1 1 d . . . . .
C49 C 0.9140(4) 0.3800(6) 0.1201(2) 0.0466(14) Uani 1 1 d . . . . .
H49 H 0.958438 0.397099 0.131052 0.056 Uiso 1 1 calc R U . . .
C50 C 0.8620(3) 0.3777(6) 0.1440(2) 0.0430(14) Uani 1 1 d . . . . .
H50 H 0.870587 0.395392 0.171507 0.052 Uiso 1 1 calc R U . . .
C51 C 0.9989(6) 0.4348(9) 0.0558(3) 0.085(2) Uani 1 1 d . U . . .
C52 C 1.0550(5) 0.4180(9) 0.0343(3) 0.075(2) Uani 1 1 d . . . . .
C53 C 1.1072(5) 0.4950(10) 0.0260(3) 0.077(2) Uani 1 1 d . . . . .
H53 H 1.113266 0.574224 0.032802 0.092 Uiso 1 1 calc R U . . .
C54 C 1.1490(6) 0.4184(10) 0.0042(3) 0.097(3) Uani 1 1 d . . . . .
H54 H 1.189107 0.442140 -0.006452 0.116 Uiso 1 1 calc R U . . .
C55 C 1.1242(6) 0.3117(11) 0.0010(4) 0.102(3) Uani 1 1 d . . . . .
H55 H 1.142279 0.248393 -0.012378 0.122 Uiso 1 1 calc R U . . .
C56 C 0.6544(3) 0.3994(6) 0.32175(18) 0.0382(13) Uani 1 1 d . . . . .
H56 H 0.697700 0.429117 0.330267 0.046 Uiso 1 1 calc R U . . .
C57 C 0.6064(3) 0.3935(6) 0.34788(18) 0.0370(13) Uani 1 1 d . . . . .
H57 H 0.563617 0.365253 0.337597 0.044 Uiso 1 1 calc R U . . .
C58 C 0.6138(3) 0.4258(6) 0.39005(18) 0.0405(13) Uani 1 1 d . . . . .
C59 C 0.5575(4) 0.4185(7) 0.41092(19) 0.0471(16) Uani 1 1 d . . . . .
H59 H 0.515908 0.396662 0.396955 0.056 Uiso 1 1 calc R U . . .
C60 C 0.5594(4) 0.4418(7) 0.45135(19) 0.0500(17) Uani 1 1 d . . . . .
H60 H 0.520291 0.435937 0.465203 0.060 Uiso 1 1 calc R U . . .
C61 C 0.6225(4) 0.4747(6) 0.47109(19) 0.0450(14) Uani 1 1 d . . . . .
C62 C 0.6778(4) 0.4858(7) 0.4514(2) 0.0506(17) Uani 1 1 d . . . . .
H62 H 0.718843 0.511616 0.465053 0.061 Uiso 1 1 calc R U . . .
C63 C 0.6746(4) 0.4593(7) 0.4109(2) 0.0481(16) Uani 1 1 d . . . . .
H63 H 0.714061 0.464030 0.397352 0.058 Uiso 1 1 calc R U . . .
C64 C 0.6352(4) 0.4165(7) 0.5382(2) 0.0487(15) Uani 1 1 d . . . . .
C65 C 0.6371(3) 0.4631(7) 0.57874(19) 0.0447(13) Uani 1 1 d . . . . .
C66 C 0.6326(4) 0.5695(7) 0.5935(2) 0.0483(14) Uani 1 1 d . . . . .
H66 H 0.626408 0.639640 0.578962 0.058 Uiso 1 1 calc R U . . .
C67 C 0.6391(4) 0.5553(7) 0.6360(2) 0.0496(15) Uani 1 1 d . . . . .
H67 H 0.637370 0.614912 0.655274 0.060 Uiso 1 1 calc R U . . .
C68 C 0.6479(4) 0.4442(7) 0.6434(2) 0.0490(14) Uani 1 1 d . . . . .
H68 H 0.653709 0.410943 0.669231 0.059 Uiso 1 1 calc R U . . .
C69 C 0.4415(4) 0.2040(8) 0.2303(2) 0.0537(13) Uani 1 1 d . . . . .
C70 C 0.4648(4) 0.1280(8) 0.2012(3) 0.0612(15) Uani 1 1 d . . . . .
H70 H 0.464933 0.046608 0.204940 0.073 Uiso 1 1 calc R U . . .
C71 C 0.4888(4) 0.1806(9) 0.1649(2) 0.0675(16) Uani 1 1 d . . . . .
H71 H 0.500961 0.133886 0.143521 0.081 Uiso 1 1 calc R U . . .
C72 C 0.4928(4) 0.3022(10) 0.1633(2) 0.0704(16) Uani 1 1 d . . . . .
C73 C 0.4714(4) 0.3663(9) 0.1914(2) 0.0654(14) Uani 1 1 d . . . . .
H73 H 0.483258 0.450262 0.192038 0.079 Uiso 1 1 calc R U . . .
C74 C 0.4472(4) 0.3195(8) 0.2244(2) 0.0568(13) Uani 1 1 d . . . . .
H74 H 0.433640 0.370426 0.244187 0.068 Uiso 1 1 calc R U . . .
C75 C 0.4151(4) 0.1454(10) 0.2680(3) 0.072(2) Uani 1 1 d . . . . .
H75 H 0.419866 0.059712 0.265396 0.086 Uiso 1 1 calc R U . . .
C76 C 0.3393(4) 0.1744(13) 0.2665(3) 0.103(4) Uani 1 1 d . . . . .
H76A H 0.319407 0.132816 0.287778 0.154 Uiso 1 1 calc R U . . .
H76B H 0.316874 0.151121 0.240619 0.154 Uiso 1 1 calc R U . . .
H76C H 0.333707 0.257824 0.270095 0.154 Uiso 1 1 calc R U . . .
C77 C 0.4509(4) 0.1804(9) 0.3050(2) 0.067(2) Uani 1 1 d . . . . .
H77A H 0.445942 0.264036 0.308443 0.100 Uiso 1 1 calc R U . . .
H77B H 0.498624 0.161265 0.304815 0.100 Uiso 1 1 calc R U . . .
H77C H 0.432495 0.139948 0.327102 0.100 Uiso 1 1 calc R U . . .
C78 C 0.5295(5) 0.3488(12) 0.1286(3) 0.103(3) Uani 1 1 d . . . . .
H78A H 0.548289 0.284059 0.114530 0.155 Uiso 1 1 calc R U . . .
H78B H 0.565982 0.400311 0.139042 0.155 Uiso 1 1 calc R U . . .
H78C H 0.497782 0.391656 0.110183 0.155 Uiso 1 1 calc R U . . .

loop_
_atom_site_aniso_label
_atom_site_aniso_U_11
_atom_site_aniso_U_22
_atom_site_aniso_U_33
_atom_site_aniso_U_23
_atom_site_aniso_U_13
_atom_site_aniso_U_12
Ru1 0.0319(3) 0.0452(3) 0.0323(3) 0.0029(2) 0.00735(19) -0.0014(2)
Cl1 0.0445(9) 0.0404(9) 0.0395(8) -0.0036(6) 0.0053(6) 0.0011(7)
O1 0.0370(17) 0.047(3) 0.0368(19) 0.0024(18) 0.0098(14) -0.0021(17)
O2 0.0435(17) 0.045(3) 0.0342(19) 0.0028(18) 0.0112(15) 0.0002(17)
O3 0.058(2) 0.086(4) 0.061(3) 0.009(3) 0.0272(19) 0.006(3)
O4 0.084(4) 0.289(9) 0.064(3) -0.002(5) 0.014(3) -0.020(6)
O5 0.067(3) 0.263(7) 0.075(3) -0.008(4) 0.020(2) -0.022(4)
O6 0.066(3) 0.050(2) 0.0288(15) 0.0029(15) 0.0033(16) -0.007(2)
O7 0.089(4) 0.052(2) 0.035(2) 0.0028(18) 0.003(2) -0.011(2)
O8 0.054(3) 0.053(2) 0.0311(16) -0.0035(15) 0.0068(17) 0.000(2)
C1 0.037(2) 0.036(3) 0.035(2) 0.000(2) 0.0069(16) -0.005(2)
C2 0.038(3) 0.038(3) 0.0367(19) -0.001(2) 0.0086(17) -0.002(2)
C3 0.042(2) 0.034(3) 0.0381(19) 0.000(2) 0.0104(16) -0.002(2)
C4 0.045(3) 0.038(3) 0.042(2) -0.004(2) 0.014(2) -0.002(3)
C5 0.045(3) 0.042(4) 0.043(2) 0.000(2) 0.015(2) 0.003(3)
C6 0.046(2) 0.034(3) 0.045(2) 0.003(2) 0.0173(18) 0.005(2)
C7 0.053(3) 0.055(4) 0.045(2) 0.005(3) 0.017(2) 0.009(3)
C8 0.055(2) 0.060(5) 0.044(3) 0.003(3) 0.019(2) 0.009(3)
C9 0.053(2) 0.046(4) 0.051(2) 0.004(3) 0.019(2) 0.005(3)
C10 0.047(3) 0.045(4) 0.053(2) 0.006(3) 0.018(2) 0.010(3)
C11 0.047(2) 0.041(4) 0.049(3) 0.002(3) 0.0157(19) 0.006(2)
C12 0.060(2) 0.266(7) 0.059(3) -0.007(4) 0.021(2) 0.000(4)
C13 0.062(3) 0.257(7) 0.063(3) -0.014(4) 0.025(2) -0.013(4)
C14 0.067(3) 0.257(7) 0.065(3) -0.007(4) 0.025(3) -0.018(4)
C15 0.069(4) 0.260(7) 0.071(3) -0.008(5) 0.028(3) -0.023(5)
C16 0.067(3) 0.262(7) 0.076(3) -0.012(5) 0.023(3) -0.025(4)
C17 0.038(3) 0.040(3) 0.035(2) 0.002(2) 0.0067(17) -0.006(2)
C18 0.038(3) 0.043(4) 0.0322(19) 0.001(2) 0.0058(17) -0.007(3)
C19 0.044(2) 0.037(3) 0.0303(19) -0.003(2) 0.0051(16) -0.006(2)
C20 0.046(3) 0.053(4) 0.031(2) 0.004(2) 0.0074(18) 0.001(3)
C21 0.051(3) 0.053(4) 0.032(2) 0.006(2) 0.0072(18) -0.004(3)
C22 0.052(3) 0.043(3) 0.0294(17) 0.001(2) 0.0030(16) -0.007(2)
C23 0.050(3) 0.051(4) 0.034(2) 0.003(2) 0.0027(18) -0.006(3)
C24 0.044(3) 0.051(4) 0.033(2) 0.001(2) 0.0049(18) -0.004(3)
C25 0.046(4) 0.051(2) 0.0302(17) 0.0013(15) 0.004(2) -0.003(2)
C26 0.037(3) 0.048(2) 0.0297(15) 0.0002(14) 0.0047(19) 0.005(2)
C27 0.058(4) 0.049(2) 0.034(2) 0.0018(17) 0.015(2) 0.004(3)
C28 0.060(4) 0.058(3) 0.033(2) 0.005(2) 0.015(2) 0.009(3)
C29 0.044(3) 0.061(3) 0.0315(18) -0.0002(19) 0.008(2) 0.011(3)
C30 0.035(3) 0.076(3) 0.053(3) 0.007(2) 0.000(2) 0.002(3)
C31 0.041(3) 0.069(3) 0.061(3) 0.010(2) 0.001(2) -0.004(3)
C32 0.051(3) 0.065(3) 0.053(3) -0.003(2) -0.005(2) -0.010(3)
C33 0.044(3) 0.068(3) 0.044(2) 0.003(2) -0.004(2) -0.005(3)
C34 0.043(3) 0.066(3) 0.056(3) 0.003(2) -0.002(2) -0.003(3)
C35 0.042(3) 0.068(3) 0.057(3) 0.002(2) 0.000(2) 0.008(3)
C36 0.051(3) 0.125(7) 0.056(3) 0.008(3) 0.009(3) 0.001(4)
C37 0.049(3) 0.210(14) 0.062(6) -0.026(7) 0.012(3) -0.001(5)
C38 0.056(5) 0.147(9) 0.055(4) -0.003(4) 0.012(4) -0.006(5)
C39 0.081(6) 0.100(7) 0.053(3) -0.005(3) 0.013(3) -0.024(5)
Ru2 0.0314(3) 0.0406(3) 0.0347(3) -0.0026(2) 0.00537(19) 0.0013(2)
Cl2 0.0436(9) 0.0387(9) 0.0496(9) 0.0037(7) 0.0007(7) 0.0010(7)
O9 0.0351(17) 0.044(2) 0.0363(18) -0.0040(18) 0.0099(13) -0.0013(16)
O10 0.0444(17) 0.047(3) 0.0345(19) -0.0043(19) 0.0110(14) -0.0031(17)
O11 0.082(3) 0.054(3) 0.057(3) -0.006(2) 0.042(2) -0.003(2)
O12 0.122(5) 0.076(3) 0.128(5) -0.026(4) 0.063(4) -0.023(3)
O13 0.130(5) 0.078(3) 0.090(5) 0.014(3) 0.061(4) 0.005(3)
O14 0.067(3) 0.056(3) 0.0313(16) -0.0054(16) 0.0033(17) 0.003(2)
O15 0.107(5) 0.056(2) 0.044(3) -0.0055(19) -0.006(3) 0.003(3)
O16 0.073(3) 0.057(2) 0.0370(18) 0.0017(16) -0.003(2) -0.009(2)
C40 0.0341(19) 0.030(3) 0.0369(19) -0.002(2) 0.0078(15) 0.0031(19)
C41 0.034(2) 0.034(3) 0.0386(18) -0.003(2) 0.0085(16) 0.002(2)
C42 0.039(2) 0.031(3) 0.0381(19) -0.0025(19) 0.0101(15) 0.004(2)
C43 0.044(3) 0.043(4) 0.040(2) 0.001(2) 0.014(2) 0.002(3)
C44 0.048(3) 0.040(4) 0.040(2) 0.002(2) 0.013(2) 0.002(3)
C45 0.051(2) 0.037(3) 0.039(2) 0.000(2) 0.0149(18) 0.001(2)
C46 0.061(3) 0.056(4) 0.038(2) -0.002(3) 0.0149(19) 0.000(3)
C47 0.068(3) 0.046(4) 0.042(3) -0.002(3) 0.0215(19) 0.003(3)
C48 0.064(2) 0.040(4) 0.044(2) 0.001(2) 0.0251(19) 0.005(2)
C49 0.057(3) 0.040(4) 0.047(2) -0.003(2) 0.025(2) -0.003(3)
C50 0.051(2) 0.041(4) 0.039(2) -0.002(3) 0.0174(18) -0.002(2)
C51 0.096(4) 0.073(3) 0.095(6) -0.013(4) 0.051(4) -0.020(3)
C52 0.079(4) 0.079(4) 0.072(5) 0.014(4) 0.031(4) 0.003(3)
C53 0.075(4) 0.087(4) 0.073(5) 0.017(4) 0.031(4) 0.004(3)
C54 0.102(6) 0.092(5) 0.104(7) 0.031(5) 0.058(5) 0.022(4)
C55 0.120(6) 0.085(4) 0.111(8) 0.033(5) 0.063(6) 0.024(4)
C56 0.034(3) 0.043(4) 0.038(2) -0.006(2) 0.0064(16) 0.005(2)
C57 0.033(3) 0.044(4) 0.0340(19) -0.003(2) 0.0038(17) 0.006(3)
C58 0.042(2) 0.046(4) 0.0337(19) -0.004(2) 0.0047(15) 0.001(2)
C59 0.042(3) 0.065(5) 0.034(2) -0.006(3) 0.0046(18) -0.002(3)
C60 0.050(3) 0.068(5) 0.033(2) -0.004(3) 0.0070(18) -0.001(3)
C61 0.051(3) 0.050(4) 0.0334(18) -0.006(2) 0.0018(16) 0.006(3)
C62 0.048(3) 0.066(5) 0.037(2) -0.012(3) 0.0010(19) 0.001(3)
C63 0.041(3) 0.065(5) 0.038(2) -0.013(3) 0.0034(18) 0.003(3)
C64 0.055(4) 0.055(2) 0.0357(18) -0.0027(16) 0.000(2) -0.004(3)
C65 0.044(4) 0.056(3) 0.0338(16) -0.0001(15) 0.005(2) -0.004(3)
C66 0.052(4) 0.058(2) 0.036(2) -0.0015(18) 0.011(2) -0.003(3)
C67 0.051(4) 0.064(3) 0.036(2) -0.002(2) 0.013(2) -0.011(3)
C68 0.048(4) 0.064(3) 0.0351(19) 0.0000(19) 0.003(2) -0.016(3)
C69 0.033(3) 0.071(3) 0.055(3) -0.012(2) -0.003(2) 0.002(2)
C70 0.037(3) 0.073(3) 0.072(3) -0.025(3) -0.002(3) -0.005(3)
C71 0.039(3) 0.103(4) 0.058(3) -0.030(3) -0.003(2) 0.001(3)
C72 0.058(3) 0.103(4) 0.048(3) -0.002(3) -0.007(2) 0.008(3)
C73 0.051(3) 0.083(3) 0.061(3) 0.001(3) -0.005(2) 0.008(3)
C74 0.037(3) 0.070(3) 0.062(3) -0.011(2) 0.000(2) 0.008(3)
C75 0.049(3) 0.096(6) 0.071(3) 0.000(3) 0.011(2) 0.002(4)
C76 0.049(3) 0.194(13) 0.067(6) 0.014(7) 0.014(3) 0.016(5)
C77 0.056(4) 0.085(6) 0.061(3) 0.011(4) 0.012(3) 0.002(4)
C78 0.082(6) 0.168(9) 0.059(5) 0.032(6) 0.005(4) 0.025(6)

loop_
_atom_type_symbol
_atom_type_description
_atom_type_scat_dispersion_real
_atom_type_scat_dispersion_imag
_atom_type_scat_source
C C 0.0181 0.0091 'International Tables Vol C Tables 4.2.6.8 and 6.1.1.4'
H H 0.0000 0.0000 'International Tables Vol C Tables 4.2.6.8 and 6.1.1.4'
Cl Cl 0.3639 0.7018 'International Tables Vol C Tables 4.2.6.8 and 6.1.1.4'
O O 0.0492 0.0322 'International Tables Vol C Tables 4.2.6.8 and 6.1.1.4'
Ru Ru 0.0552 3.2960 'International Tables Vol C Tables 4.2.6.8 and 6.1.1.4'

loop_
_exptl_crystal_face_index_h
_exptl_crystal_face_index_k
_exptl_crystal_face_index_l
_exptl_crystal_face_perp_dist
0 0 1 0.0493
0 0 -1 0.0624
0 -1 0 0.0712
0 1 0 0.0838
1 1 0 0.0565
-1 -1 0 0.0442
1 0 0 0.1203
-1 0 0 0.1203
1 -1 1 0.0888
-1 1 -1 0.0985
1 -1 0 0.0864
-1 2 1 0.0851
4 -1 -5 0.0979
1 1 -2 0.0628
1 1 2 0.0545
-1 1 2 0.0791
-1 0 2 0.0833

loop_
_geom_angle_atom_site_label_1
_geom_angle_atom_site_label_2
_geom_angle_atom_site_label_3
_geom_angle
_geom_angle_site_symmetry_1
_geom_angle_site_symmetry_3
_geom_angle_publ_flag
O1 Ru1 Cl1 85.50(13) . . ?
O1 Ru1 C30 92.7(2) . . ?
O1 Ru1 C31 91.9(2) . . ?
O1 Ru1 C32 119.3(3) . . ?
O1 Ru1 C33 158.0(3) . . ?
O1 Ru1 C34 154.9(2) . . ?
O1 Ru1 C35 118.5(2) . . ?
O2 Ru1 Cl1 85.06(14) . . ?
O2 Ru1 O1 87.94(17) . . ?
O2 Ru1 C30 161.6(3) . . ?
O2 Ru1 C31 123.7(3) . . ?
O2 Ru1 C32 93.8(3) . . ?
O2 Ru1 C33 92.4(2) . . ?
O2 Ru1 C34 116.6(2) . . ?
O2 Ru1 C35 152.4(2) . . ?
C30 Ru1 Cl1 113.4(2) . . ?
C30 Ru1 C33 80.2(3) . . ?
C30 Ru1 C34 65.9(3) . . ?
C30 Ru1 C35 36.3(3) . . ?
C31 Ru1 Cl1 151.0(2) . . ?
C31 Ru1 C30 37.8(3) . . ?
C31 Ru1 C33 69.8(3) . . ?
C31 Ru1 C34 79.2(3) . . ?
C31 Ru1 C35 67.0(3) . . ?
C32 Ru1 Cl1 155.1(2) . . ?
C32 Ru1 C30 69.8(3) . . ?
C32 Ru1 C31 39.9(3) . . ?
C32 Ru1 C33 38.7(3) . . ?
C32 Ru1 C34 67.2(3) . . ?
C32 Ru1 C35 80.6(3) . . ?
C33 Ru1 Cl1 116.4(2) . . ?
C34 Ru1 Cl1 91.0(2) . . ?
C34 Ru1 C33 35.9(3) . . ?
C35 Ru1 Cl1 89.0(2) . . ?
C35 Ru1 C33 66.3(3) . . ?
C35 Ru1 C34 36.5(3) . . ?
C1 O1 Ru1 125.9(4) . . ?
C3 O2 Ru1 125.4(4) . . ?
C12 O3 C9 128.7(8) . . ?
C16 O5 C13 111.0(10) . . ?
C25 O6 C22 116.5(5) . . ?
C26 O8 C29 105.9(5) . . ?
O1 C1 C2 125.7(6) . . ?
O1 C1 C17 115.4(5) . . ?
C2 C1 C17 118.9(6) . . ?
C1 C2 H2 116.9 . . ?
C3 C2 C1 126.2(6) . . ?
C3 C2 H2 116.9 . . ?
O2 C3 C2 126.4(6) . . ?
O2 C3 C4 115.4(5) . . ?
C2 C3 C4 118.3(6) . . ?
C3 C4 H4 118.7 . . ?
C5 C4 C3 122.6(7) . . ?
C5 C4 H4 118.7 . . ?
C4 C5 H5 117.5 . . ?
C4 C5 C6 125.0(7) . . ?
C6 C5 H5 117.5 . . ?
C7 C6 C5 118.0(6) . . ?
C11 C6 C5 123.4(6) . . ?
C11 C6 C7 118.5(6) . . ?
C6 C7 H7 120.0 . . ?
C8 C7 C6 120.1(7) . . ?
C8 C7 H7 120.0 . . ?
C7 C8 H8 120.7 . . ?
C9 C8 C7 118.5(7) . . ?
C9 C8 H8 120.7 . . ?
C8 C9 O3 113.9(6) . . ?
C8 C9 C10 123.0(7) . . ?
C10 C9 O3 123.0(7) . . ?
C9 C10 H10 120.8 . . ?
C9 C10 C11 118.4(7) . . ?
C11 C10 H10 120.8 . . ?
C6 C11 H11 119.3 . . ?
C10 C11 C6 121.4(7) . . ?
C10 C11 H11 119.3 . . ?
O3 C12 C13 116.5(10) . . ?
O4 C12 O3 122.6(10) . . ?
O4 C12 C13 114.3(11) . . ?
O5 C13 C12 124.1(11) . . ?
O5 C13 C14 110.7(10) . . ?
C14 C13 C12 125.1(10) . . ?
C13 C14 H14 128.2 . . ?
C13 C14 C15 103.6(10) . . ?
C15 C14 H14 128.2 . . ?
C14 C15 H15 129.4 . . ?
C16 C15 C14 101.2(10) . . ?
C16 C15 H15 129.4 . . ?
O5 C16 C15 113.0(10) . . ?
O5 C16 H16 123.5 . . ?
C15 C16 H16 123.5 . . ?
C1 C17 H17 119.1 . . ?
C18 C17 C1 121.8(6) . . ?
C18 C17 H17 119.1 . . ?
C17 C18 H18 115.7 . . ?
C17 C18 C19 128.6(6) . . ?
C19 C18 H18 115.7 . . ?
C20 C19 C18 117.5(6) . . ?
C24 C19 C18 123.8(6) . . ?
C24 C19 C20 118.6(6) . . ?
C19 C20 H20 119.7 . . ?
C21 C20 C19 120.6(6) . . ?
C21 C20 H20 119.7 . . ?
C20 C21 H21 120.4 . . ?
C22 C21 C20 119.2(7) . . ?
C22 C21 H21 120.4 . . ?
C21 C22 O6 119.5(6) . . ?
C21 C22 C23 122.3(6) . . ?
C23 C22 O6 118.2(6) . . ?
C22 C23 H23 120.8 . . ?
C22 C23 C24 118.5(7) . . ?
C24 C23 H23 120.8 . . ?
C19 C24 C23 120.9(6) . . ?
C19 C24 H24 119.6 . . ?
C23 C24 H24 119.6 . . ?
O6 C25 C26 109.7(6) . . ?
O7 C25 O6 124.4(6) . . ?
O7 C25 C26 125.9(6) . . ?
O8 C26 C25 114.9(6) . . ?
C27 C26 O8 111.2(6) . . ?
C27 C26 C25 133.8(6) . . ?
C26 C27 H27 127.1 . . ?
C26 C27 C28 105.8(7) . . ?
C28 C27 H27 127.1 . . ?
C27 C28 H28 126.5 . . ?
C29 C28 C27 107.0(6) . . ?
C29 C28 H28 126.5 . . ?
O8 C29 H29 125.0 . . ?
C28 C29 O8 110.1(6) . . ?
C28 C29 H29 125.0 . . ?
C31 C30 Ru1 70.5(4) . . ?
C31 C30 C36 115.3(8) . . ?
C35 C30 Ru1 72.3(5) . . ?
C35 C30 C31 120.4(8) . . ?
C35 C30 C36 124.1(9) . . ?
C36 C30 Ru1 126.0(5) . . ?
Ru1 C31 H31 130.4 . . ?
C30 C31 Ru1 71.7(5) . . ?
C30 C31 H31 120.6 . . ?
C30 C31 C32 118.8(8) . . ?
C32 C31 Ru1 69.8(4) . . ?
C32 C31 H31 120.6 . . ?
Ru1 C32 H32 128.0 . . ?
C31 C32 Ru1 70.2(4) . . ?
C31 C32 H32 121.2 . . ?
C33 C32 Ru1 72.6(4) . . ?
C33 C32 C31 117.6(8) . . ?
C33 C32 H32 121.2 . . ?
C32 C33 Ru1 68.7(4) . . ?
C32 C33 C39 116.2(8) . . ?
C34 C33 Ru1 71.5(4) . . ?
C34 C33 C32 118.3(7) . . ?
C34 C33 C39 125.3(8) . . ?
C39 C33 Ru1 128.4(6) . . ?
Ru1 C34 H34 130.8 . . ?
C33 C34 Ru1 72.6(5) . . ?
C33 C34 H34 118.1 . . ?
C33 C34 C35 123.7(8) . . ?
C35 C34 Ru1 71.5(5) . . ?
C35 C34 H34 118.1 . . ?
Ru1 C35 H35 129.5 . . ?
C30 C35 Ru1 71.4(5) . . ?
C30 C35 C34 121.0(8) . . ?
C30 C35 H35 119.5 . . ?
C34 C35 Ru1 72.1(5) . . ?
C34 C35 H35 119.5 . . ?
C30 C36 H36 108.2 . . ?
C30 C36 C37 106.8(7) . . ?
C37 C36 H36 108.2 . . ?
C38 C36 C30 114.3(8) . . ?
C38 C36 H36 108.2 . . ?
C38 C36 C37 111.1(9) . . ?
C36 C37 H37A 109.5 . . ?
C36 C37 H37B 109.5 . . ?
C36 C37 H37C 109.5 . . ?
H37A C37 H37B 109.5 . . ?
H37A C37 H37C 109.5 . . ?
H37B C37 H37C 109.5 . . ?
C36 C38 H38A 109.5 . . ?
C36 C38 H38B 109.5 . . ?
C36 C38 H38C 109.5 . . ?
H38A C38 H38B 109.5 . . ?
H38A C38 H38C 109.5 . . ?
H38B C38 H38C 109.5 . . ?
C33 C39 H39A 109.5 . . ?
C33 C39 H39B 109.5 . . ?
C33 C39 H39C 109.5 . . ?
H39A C39 H39B 109.5 . . ?
H39A C39 H39C 109.5 . . ?
H39B C39 H39C 109.5 . . ?
O9 Ru2 Cl2 85.31(13) . . ?
O9 Ru2 C69 100.8(2) . . ?
O9 Ru2 C70 134.9(3) . . ?
O9 Ru2 C71 167.8(3) . . ?
O9 Ru2 C72 134.1(3) . . ?
O9 Ru2 C73 102.7(3) . . ?
O9 Ru2 C74 88.2(2) . . ?
O10 Ru2 Cl2 84.79(14) . . ?
O10 Ru2 O9 87.70(17) . . ?
O10 Ru2 C69 167.5(2) . . ?
O10 Ru2 C70 136.2(3) . . ?
O10 Ru2 C71 100.0(3) . . ?
O10 Ru2 C72 86.4(3) . . ?
O10 Ru2 C73 102.4(3) . . ?
O10 Ru2 C74 136.2(3) . . ?
C69 Ru2 Cl2 104.9(2) . . ?
C70 Ru2 Cl2 88.5(3) . . ?
C70 Ru2 C69 38.6(3) . . ?
C70 Ru2 C71 40.6(3) . . ?
C70 Ru2 C72 71.1(4) . . ?
C70 Ru2 C73 80.9(4) . . ?
C70 Ru2 C74 67.7(3) . . ?
C71 Ru2 Cl2 104.7(3) . . ?
C71 Ru2 C69 70.1(3) . . ?
C72 Ru2 Cl2 139.2(3) . . ?
C72 Ru2 C69 81.1(3) . . ?
C72 Ru2 C71 38.4(4) . . ?
C72 Ru2 C73 35.5(3) . . ?
C72 Ru2 C74 66.1(3) . . ?
C73 Ru2 Cl2 169.3(3) . . ?
C73 Ru2 C69 67.0(3) . . ?
C73 Ru2 C71 66.5(4) . . ?
C74 Ru2 Cl2 138.2(2) . . ?
C74 Ru2 C69 36.4(3) . . ?
C74 Ru2 C71 79.6(3) . . ?
C74 Ru2 C73 36.9(3) . . ?
C40 O9 Ru2 127.0(4) . . ?
C42 O10 Ru2 125.4(4) . . ?
C51 O11 C48 120.3(6) . . ?
C52 O13 C55 109.8(9) . . ?
C64 O14 C61 116.8(6) . . ?
C68 O16 C65 106.1(6) . . ?
O9 C40 C41 124.7(6) . . ?
O9 C40 C56 117.0(5) . . ?
C41 C40 C56 118.2(6) . . ?
C40 C41 H41 117.0 . . ?
C42 C41 C40 125.9(6) . . ?
C42 C41 H41 117.0 . . ?
O10 C42 C41 126.7(6) . . ?
O10 C42 C43 114.9(5) . . ?
C41 C42 C43 118.4(6) . . ?
C42 C43 H43 119.0 . . ?
C44 C43 C42 122.1(6) . . ?
C44 C43 H43 119.0 . . ?
C43 C44 H44 117.1 . . ?
C43 C44 C45 125.8(7) . . ?
C45 C44 H44 117.1 . . ?
C46 C45 C44 119.7(7) . . ?
C46 C45 C50 117.5(6) . . ?
C50 C45 C44 122.7(6) . . ?
C45 C46 H46 119.3 . . ?
C45 C46 C47 121.5(7) . . ?
C47 C46 H46 119.3 . . ?
C46 C47 H47 120.5 . . ?
C48 C47 C46 119.0(7) . . ?
C48 C47 H47 120.5 . . ?
C47 C48 O11 116.9(6) . . ?
C47 C48 C49 122.0(7) . . ?
C49 C48 O11 121.0(7) . . ?
C48 C49 H49 120.4 . . ?
C48 C49 C50 119.3(7) . . ?
C50 C49 H49 120.4 . . ?
C45 C50 H50 119.6 . . ?
C49 C50 C45 120.8(6) . . ?
C49 C50 H50 119.6 . . ?
O11 C51 C52 118.0(9) . . ?
O12 C51 O11 121.7(9) . . ?
O12 C51 C52 119.5(9) . . ?
O13 C52 C51 118.4(9) . . ?
O13 C52 C53 110.7(8) . . ?
C51 C52 C53 130.6(10) . . ?
C52 C53 H53 129.7 . . ?
C52 C53 C54 100.6(10) . . ?
C54 C53 H53 129.7 . . ?
C53 C54 H54 124.0 . . ?
C55 C54 C53 112.1(10) . . ?
C55 C54 H54 124.0 . . ?
O13 C55 H55 126.7 . . ?
C54 C55 O13 106.6(10) . . ?
C54 C55 H55 126.7 . . ?
C40 C56 H56 119.9 . . ?
C57 C56 C40 120.2(6) . . ?
C57 C56 H56 119.9 . . ?
C56 C57 H57 116.4 . . ?
C56 C57 C58 127.1(6) . . ?
C58 C57 H57 116.4 . . ?
C59 C58 C57 117.9(6) . . ?
C59 C58 C63 118.0(6) . . ?
C63 C58 C57 124.1(6) . . ?
C58 C59 H59 118.6 . . ?
C60 C59 C58 122.8(7) . . ?
C60 C59 H59 118.6 . . ?
C59 C60 H60 121.6 . . ?
C59 C60 C61 116.9(6) . . ?
C61 C60 H60 121.6 . . ?
O14 C61 C60 117.9(6) . . ?
C62 C61 O14 120.1(6) . . ?
C62 C61 C60 121.8(6) . . ?
C61 C62 H62 120.1 . . ?
C61 C62 C63 119.9(7) . . ?
C63 C62 H62 120.1 . . ?
C58 C63 H63 119.7 . . ?
C62 C63 C58 120.6(7) . . ?
C62 C63 H63 119.7 . . ?
O14 C64 C65 109.5(6) . . ?
O15 C64 O14 124.0(6) . . ?
O15 C64 C65 126.4(7) . . ?
O16 C65 C64 115.5(7) . . ?
C66 C65 O16 110.8(6) . . ?
C66 C65 C64 133.7(7) . . ?
C65 C66 H66 127.3 . . ?
C65 C66 C67 105.3(7) . . ?
C67 C66 H66 127.3 . . ?
C66 C67 H67 126.4 . . ?
C68 C67 C66 107.3(7) . . ?
C68 C67 H67 126.4 . . ?
O16 C68 H68 124.8 . . ?
C67 C68 O16 110.5(6) . . ?
C67 C68 H68 124.8 . . ?
C70 C69 Ru2 68.5(4) . . ?
C70 C69 C75 116.5(8) . . ?
C74 C69 Ru2 70.3(5) . . ?
C74 C69 C70 117.8(8) . . ?
C74 C69 C75 125.6(8) . . ?
C75 C69 Ru2 129.7(5) . . ?
Ru2 C70 H70 127.2 . . ?
C69 C70 Ru2 72.9(4) . . ?
C69 C70 H70 121.1 . . ?
C69 C70 C71 117.8(8) . . ?
C71 C70 Ru2 70.7(5) . . ?
C71 C70 H70 121.1 . . ?
Ru2 C71 H71 132.9 . . ?
C70 C71 Ru2 68.7(4) . . ?
C70 C71 H71 121.2 . . ?
C72 C71 Ru2 70.0(5) . . ?
C72 C71 C70 117.6(8) . . ?
C72 C71 H71 121.2 . . ?
C71 C72 Ru2 71.6(5) . . ?
C71 C72 C78 114.4(9) . . ?
C73 C72 Ru2 73.1(5) . . ?
C73 C72 C71 120.9(9) . . ?
C73 C72 C78 124.5(11) . . ?
C78 C72 Ru2 122.8(6) . . ?
Ru2 C73 H73 118.1 . . ?
C72 C73 Ru2 71.4(5) . . ?
C72 C73 H73 118.1 . . ?
C72 C73 C74 122.1(10) . . ?
C74 C73 Ru2 71.4(5) . . ?
C74 C73 H73 118.1 . . ?
Ru2 C74 H74 129.5 . . ?
C69 C74 Ru2 73.3(5) . . ?
C69 C74 C73 123.5(8) . . ?
C69 C74 H74 118.2 . . ?
C73 C74 Ru2 71.7(5) . . ?
C73 C74 H74 118.2 . . ?
C69 C75 H75 108.3 . . ?
C76 C75 C69 106.4(7) . . ?
C76 C75 H75 108.3 . . ?
C77 C75 C69 113.7(8) . . ?
C77 C75 H75 108.3 . . ?
C77 C75 C76 111.8(8) . . ?
C75 C76 H76A 109.5 . . ?
C75 C76 H76B 109.5 . . ?
C75 C76 H76C 109.5 . . ?
H76A C76 H76B 109.5 . . ?
H76A C76 H76C 109.5 . . ?
H76B C76 H76C 109.5 . . ?
C75 C77 H77A 109.5 . . ?
C75 C77 H77B 109.5 . . ?
C75 C77 H77C 109.5 . . ?
H77A C77 H77B 109.5 . . ?
H77A C77 H77C 109.5 . . ?
H77B C77 H77C 109.5 . . ?
C72 C78 H78A 109.5 . . ?
C72 C78 H78B 109.5 . . ?
C72 C78 H78C 109.5 . . ?
H78A C78 H78B 109.5 . . ?
H78A C78 H78C 109.5 . . ?
H78B C78 H78C 109.5 . . ?

loop_
_geom_bond_atom_site_label_1
_geom_bond_atom_site_label_2
_geom_bond_distance
_geom_bond_site_symmetry_2
_geom_bond_publ_flag
Ru1 Cl1 2.4236(17) . ?
Ru1 O1 2.076(4) . ?
Ru1 O2 2.061(4) . ?
Ru1 C30 2.173(8) . ?
Ru1 C31 2.158(8) . ?
Ru1 C32 2.152(8) . ?
Ru1 C33 2.205(7) . ?
Ru1 C34 2.191(8) . ?
Ru1 C35 2.183(8) . ?
O1 C1 1.281(8) . ?
O2 C3 1.294(8) . ?
O3 C9 1.412(8) . ?
O3 C12 1.226(11) . ?
O4 C12 1.226(12) . ?
O5 C13 1.248(12) . ?
O5 C16 1.218(13) . ?
O6 C22 1.413(7) . ?
O6 C25 1.364(8) . ?
O7 C25 1.204(9) . ?
O8 C26 1.363(8) . ?
O8 C29 1.377(8) . ?
C1 C2 1.386(8) . ?
C1 C17 1.480(8) . ?
C2 H2 0.9500 . ?
C2 C3 1.374(9) . ?
C3 C4 1.480(9) . ?
C4 H4 0.9500 . ?
C4 C5 1.331(9) . ?
C5 H5 0.9500 . ?
C5 C6 1.478(9) . ?
C6 C7 1.409(9) . ?
C6 C11 1.393(10) . ?
C7 H7 0.9500 . ?
C7 C8 1.412(9) . ?
C8 H8 0.9500 . ?
C8 C9 1.363(10) . ?
C9 C10 1.378(10) . ?
C10 H10 0.9500 . ?
C10 C11 1.390(9) . ?
C11 H11 0.9500 . ?
C12 C13 1.527(14) . ?
C13 C14 1.394(16) . ?
C14 H14 0.9500 . ?
C14 C15 1.433(14) . ?
C15 H15 0.9500 . ?
C15 C16 1.399(17) . ?
C16 H16 0.9500 . ?
C17 H17 0.9500 . ?
C17 C18 1.329(8) . ?
C18 H18 0.9500 . ?
C18 C19 1.466(8) . ?
C19 C20 1.402(9) . ?
C19 C24 1.387(9) . ?
C20 H20 0.9500 . ?
C20 C21 1.393(9) . ?
C21 H21 0.9500 . ?
C21 C22 1.358(10) . ?
C22 C23 1.383(9) . ?
C23 H23 0.9500 . ?
C23 C24 1.396(9) . ?
C24 H24 0.9500 . ?
C25 C26 1.460(8) . ?
C26 C27 1.337(10) . ?
C27 H27 0.9500 . ?
C27 C28 1.432(9) . ?
C28 H28 0.9500 . ?
C28 C29 1.336(11) . ?
C29 H29 0.9500 . ?
C30 C31 1.404(12) . ?
C30 C35 1.357(11) . ?
C30 C36 1.530(11) . ?
C31 H31 0.9500 . ?
C31 C32 1.471(11) . ?
C32 H32 0.9500 . ?
C32 C33 1.445(11) . ?
C33 C34 1.354(11) . ?
C33 C39 1.518(11) . ?
C34 H34 0.9500 . ?
C34 C35 1.368(11) . ?
C35 H35 0.9500 . ?
C36 H36 1.0000 . ?
C36 C37 1.555(12) . ?
C36 C38 1.460(14) . ?
C37 H37A 0.9800 . ?
C37 H37B 0.9800 . ?
C37 H37C 0.9800 . ?
C38 H38A 0.9800 . ?
C38 H38B 0.9800 . ?
C38 H38C 0.9800 . ?
C39 H39A 0.9800 . ?
C39 H39B 0.9800 . ?
C39 H39C 0.9800 . ?
Ru2 Cl2 2.4234(17) . ?
Ru2 O9 2.075(4) . ?
Ru2 O10 2.065(4) . ?
Ru2 C69 2.189(7) . ?
Ru2 C70 2.130(8) . ?
Ru2 C71 2.157(8) . ?
Ru2 C72 2.136(8) . ?
Ru2 C73 2.156(8) . ?
Ru2 C74 2.152(7) . ?
O9 C40 1.270(7) . ?
O10 C42 1.293(8) . ?
O11 C48 1.416(8) . ?
O11 C51 1.315(11) . ?
O12 C51 1.300(12) . ?
O13 C52 1.346(12) . ?
O13 C55 1.380(12) . ?
O14 C61 1.393(7) . ?
O14 C64 1.368(9) . ?
O15 C64 1.192(9) . ?
O16 C65 1.367(8) . ?
O16 C68 1.362(8) . ?
C40 C41 1.406(8) . ?
C40 C56 1.449(8) . ?
C41 H41 0.9500 . ?
C41 C42 1.378(8) . ?
C42 C43 1.479(9) . ?
C43 H43 0.9500 . ?
C43 C44 1.345(9) . ?
C44 H44 0.9500 . ?
C44 C45 1.471(9) . ?
C45 C46 1.380(9) . ?
C45 C50 1.409(10) . ?
C46 H46 0.9500 . ?
C46 C47 1.392(10) . ?
C47 H47 0.9500 . ?
C47 C48 1.348(11) . ?
C48 C49 1.370(10) . ?
C49 H49 0.9500 . ?
C49 C50 1.374(9) . ?
C50 H50 0.9500 . ?
C51 C52 1.404(12) . ?
C52 C53 1.419(13) . ?
C53 H53 0.9500 . ?
C53 C54 1.463(13) . ?
C54 H54 0.9500 . ?
C54 C55 1.331(17) . ?
C55 H55 0.9500 . ?
C56 H56 0.9500 . ?
C56 C57 1.363(8) . ?
C57 H57 0.9500 . ?
C57 C58 1.464(8) . ?
C58 C59 1.384(9) . ?
C58 C63 1.399(9) . ?
C59 H59 0.9500 . ?
C59 C60 1.387(9) . ?
C60 H60 0.9500 . ?
C60 C61 1.420(10) . ?
C61 C62 1.349(10) . ?
C62 H62 0.9500 . ?
C62 C63 1.395(9) . ?
C63 H63 0.9500 . ?
C64 C65 1.467(9) . ?
C65 C66 1.333(10) . ?
C66 H66 0.9500 . ?
C66 C67 1.438(9) . ?
C67 H67 0.9500 . ?
C67 C68 1.317(11) . ?
C68 H68 0.9500 . ?
C69 C70 1.428(11) . ?
C69 C74 1.358(12) . ?
C69 C75 1.575(12) . ?
C70 H70 0.9500 . ?
C70 C71 1.488(12) . ?
C71 H71 0.9500 . ?
C71 C72 1.410(14) . ?
C72 C73 1.309(12) . ?
C72 C78 1.535(13) . ?
C73 H73 1.0000 . ?
C73 C74 1.364(12) . ?
C74 H74 0.9500 . ?
C75 H75 1.0000 . ?
C75 C76 1.547(12) . ?
C75 C77 1.437(12) . ?
C76 H76A 0.9800 . ?
C76 H76B 0.9800 . ?
C76 H76C 0.9800 . ?
C77 H77A 0.9800 . ?
C77 H77B 0.9800 . ?
C77 H77C 0.9800 . ?
C78 H78A 0.9800 . ?
C78 H78B 0.9800 . ?
C78 H78C 0.9800 . ?

loop_
_geom_torsion_atom_site_label_1
_geom_torsion_atom_site_label_2
_geom_torsion_atom_site_label_3
_geom_torsion_atom_site_label_4
_geom_torsion
_geom_torsion_site_symmetry_1
_geom_torsion_site_symmetry_2
_geom_torsion_site_symmetry_3
_geom_torsion_site_symmetry_4
_geom_torsion_publ_flag
Ru1 O1 C1 C2 -9.3(9) . . . . ?
Ru1 O1 C1 C17 171.4(4) . . . . ?
Ru1 O2 C3 C2 10.5(9) . . . . ?
Ru1 O2 C3 C4 -170.8(4) . . . . ?
Ru1 C30 C31 C32 -53.3(6) . . . . ?
Ru1 C30 C35 C34 54.5(7) . . . . ?
Ru1 C30 C36 C37 -174.8(8) . . . . ?
Ru1 C30 C36 C38 61.9(12) . . . . ?
Ru1 C31 C32 C33 -56.9(6) . . . . ?
Ru1 C32 C33 C34 -53.3(6) . . . . ?
Ru1 C32 C33 C39 123.4(7) . . . . ?
Ru1 C33 C34 C35 -52.4(7) . . . . ?
Ru1 C34 C35 C30 -54.2(7) . . . . ?
O1 C1 C2 C3 -2.9(11) . . . . ?
O1 C1 C17 C18 -3.5(9) . . . . ?
O2 C3 C4 C5 -2.7(10) . . . . ?
O3 C9 C10 C11 178.9(7) . . . . ?
O3 C12 C13 O5 176.5(16) . . . . ?
O3 C12 C13 C14 -6(3) . . . . ?
O4 C12 C13 O5 24(3) . . . . ?
O4 C12 C13 C14 -158.7(18) . . . . ?
O5 C13 C14 C15 3(2) . . . . ?
O6 C22 C23 C24 178.3(6) . . . . ?
O6 C25 C26 O8 174.9(5) . . . . ?
O6 C25 C26 C27 -6.3(11) . . . . ?
O7 C25 C26 O8 -3.3(10) . . . . ?
O7 C25 C26 C27 175.5(8) . . . . ?
O8 C26 C27 C28 -0.2(8) . . . . ?
C1 C2 C3 O2 2.3(11) . . . . ?
C1 C2 C3 C4 -176.4(6) . . . . ?
C1 C17 C18 C19 -178.1(6) . . . . ?
C2 C1 C17 C18 177.2(6) . . . . ?
C2 C3 C4 C5 176.1(7) . . . . ?
C3 C4 C5 C6 177.4(6) . . . . ?
C4 C5 C6 C7 -179.4(7) . . . . ?
C4 C5 C6 C11 -1.9(11) . . . . ?
C5 C6 C7 C8 176.6(7) . . . . ?
C5 C6 C11 C10 -176.5(7) . . . . ?
C6 C7 C8 C9 0.0(12) . . . . ?
C7 C6 C11 C10 1.0(11) . . . . ?
C7 C8 C9 O3 -179.0(7) . . . . ?
C7 C8 C9 C10 1.1(12) . . . . ?
C8 C9 C10 C11 -1.2(12) . . . . ?
C9 O3 C12 O4 -13(3) . . . . ?
C9 O3 C12 C13 -162.8(11) . . . . ?
C9 C10 C11 C6 0.1(11) . . . . ?
C11 C6 C7 C8 -1.0(11) . . . . ?
C12 O3 C9 C8 166.9(13) . . . . ?
C12 O3 C9 C10 -13.3(17) . . . . ?
C12 C13 C14 C15 -174.8(17) . . . . ?
C13 O5 C16 C15 8(2) . . . . ?
C13 C14 C15 C16 1.5(19) . . . . ?
C14 C15 C16 O5 -6(2) . . . . ?
C16 O5 C13 C12 171.0(17) . . . . ?
C16 O5 C13 C14 -6(2) . . . . ?
C17 C1 C2 C3 176.3(6) . . . . ?
C17 C18 C19 C20 -179.3(7) . . . . ?
C17 C18 C19 C24 3.4(11) . . . . ?
C18 C19 C20 C21 -176.3(6) . . . . ?
C18 C19 C24 C23 177.5(6) . . . . ?
C19 C20 C21 C22 -1.4(11) . . . . ?
C20 C19 C24 C23 0.3(10) . . . . ?
C20 C21 C22 O6 -177.0(6) . . . . ?
C20 C21 C22 C23 0.3(11) . . . . ?
C21 C22 C23 C24 1.0(11) . . . . ?
C22 O6 C25 O7 -5.8(10) . . . . ?
C22 O6 C25 C26 176.0(5) . . . . ?
C22 C23 C24 C19 -1.4(11) . . . . ?
C24 C19 C20 C21 1.1(11) . . . . ?
C25 O6 C22 C21 -81.9(8) . . . . ?
C25 O6 C22 C23 100.7(8) . . . . ?
C25 C26 C27 C28 -179.1(7) . . . . ?
C26 O8 C29 C28 1.0(7) . . . . ?
C26 C27 C28 C29 0.8(8) . . . . ?
C27 C28 C29 O8 -1.1(8) . . . . ?
C29 O8 C26 C25 178.7(6) . . . . ?
C29 O8 C26 C27 -0.4(7) . . . . ?
C30 C31 C32 Ru1 54.2(6) . . . . ?
C30 C31 C32 C33 -2.7(10) . . . . ?
C31 C30 C35 Ru1 -53.6(6) . . . . ?
C31 C30 C35 C34 0.9(11) . . . . ?
C31 C30 C36 C37 -91.3(10) . . . . ?
C31 C30 C36 C38 145.4(9) . . . . ?
C31 C32 C33 Ru1 55.7(6) . . . . ?
C31 C32 C33 C34 2.3(10) . . . . ?
C31 C32 C33 C39 179.1(7) . . . . ?
C32 C33 C34 Ru1 52.0(6) . . . . ?
C32 C33 C34 C35 -0.4(11) . . . . ?
C33 C34 C35 Ru1 52.9(7) . . . . ?
C33 C34 C35 C30 -1.3(12) . . . . ?
C35 C30 C31 Ru1 54.4(7) . . . . ?
C35 C30 C31 C32 1.1(11) . . . . ?
C35 C30 C36 C37 93.0(11) . . . . ?
C35 C30 C36 C38 -30.3(12) . . . . ?
C36 C30 C31 Ru1 -121.5(6) . . . . ?
C36 C30 C31 C32 -174.8(7) . . . . ?
C36 C30 C35 Ru1 122.0(8) . . . . ?
C36 C30 C35 C34 176.4(7) . . . . ?
C39 C33 C34 Ru1 -124.4(8) . . . . ?
C39 C33 C34 C35 -176.8(8) . . . . ?
Ru2 O9 C40 C41 11.0(9) . . . . ?
Ru2 O9 C40 C56 -170.3(4) . . . . ?
Ru2 O10 C42 C41 -7.7(9) . . . . ?
Ru2 O10 C42 C43 173.6(4) . . . . ?
Ru2 C69 C70 C71 -56.4(6) . . . . ?
Ru2 C69 C74 C73 53.7(7) . . . . ?
Ru2 C69 C75 C76 161.6(7) . . . . ?
Ru2 C69 C75 C77 38.0(12) . . . . ?
Ru2 C70 C71 C72 -51.8(6) . . . . ?
Ru2 C71 C72 C73 -56.3(7) . . . . ?
Ru2 C71 C72 C78 118.4(7) . . . . ?
Ru2 C72 C73 C74 -52.4(7) . . . . ?
Ru2 C73 C74 C69 -54.3(7) . . . . ?
O9 C40 C41 C42 3.2(11) . . . . ?
O9 C40 C56 C57 4.0(9) . . . . ?
O10 C42 C43 C44 2.2(10) . . . . ?
O11 C48 C49 C50 -176.2(6) . . . . ?
O11 C51 C52 O13 -13.7(16) . . . . ?
O11 C51 C52 C53 172.1(10) . . . . ?
O12 C51 C52 O13 176.7(10) . . . . ?
O12 C51 C52 C53 2.5(19) . . . . ?
O13 C52 C53 C54 2.9(11) . . . . ?
O14 C61 C62 C63 -178.0(7) . . . . ?
O14 C64 C65 O16 -179.8(6) . . . . ?
O14 C64 C65 C66 -2.0(12) . . . . ?
O15 C64 C65 O16 0.2(12) . . . . ?
O15 C64 C65 C66 178.1(9) . . . . ?
O16 C65 C66 C67 -1.3(8) . . . . ?
C40 C41 C42 O10 -4.9(11) . . . . ?
C40 C41 C42 C43 173.7(6) . . . . ?
C40 C56 C57 C58 178.1(6) . . . . ?
C41 C40 C56 C57 -177.2(6) . . . . ?
C41 C42 C43 C44 -176.6(6) . . . . ?
C42 C43 C44 C45 -176.5(6) . . . . ?
C43 C44 C45 C46 179.1(7) . . . . ?
C43 C44 C45 C50 2.1(11) . . . . ?
C44 C45 C46 C47 -177.5(7) . . . . ?
C44 C45 C50 C49 175.8(7) . . . . ?
C45 C46 C47 C48 1.5(12) . . . . ?
C46 C45 C50 C49 -1.2(10) . . . . ?
C46 C47 C48 O11 174.8(7) . . . . ?
C46 C47 C48 C49 -1.1(12) . . . . ?
C47 C48 C49 C50 -0.5(11) . . . . ?
C48 O11 C51 O12 -19.0(16) . . . . ?
C48 O11 C51 C52 171.6(8) . . . . ?
C48 C49 C50 C45 1.7(11) . . . . ?
C50 C45 C46 C47 -0.4(11) . . . . ?
C51 O11 C48 C47 135.1(9) . . . . ?
C51 O11 C48 C49 -48.9(11) . . . . ?
C51 C52 C53 C54 177.5(12) . . . . ?
C52 O13 C55 C54 3.5(14) . . . . ?
C52 C53 C54 C55 -0.8(13) . . . . ?
C53 C54 C55 O13 -1.6(15) . . . . ?
C55 O13 C52 C51 -179.4(10) . . . . ?
C55 O13 C52 C53 -4.1(12) . . . . ?
C56 C40 C41 C42 -175.5(6) . . . . ?
C56 C57 C58 C59 176.8(7) . . . . ?
C56 C57 C58 C63 -5.8(12) . . . . ?
C57 C58 C59 C60 176.9(7) . . . . ?
C57 C58 C63 C62 -178.2(7) . . . . ?
C58 C59 C60 C61 0.3(12) . . . . ?
C59 C58 C63 C62 -0.8(11) . . . . ?
C59 C60 C61 O14 176.6(7) . . . . ?
C59 C60 C61 C62 1.6(12) . . . . ?
C60 C61 C62 C63 -3.1(12) . . . . ?
C61 O14 C64 O15 -0.8(11) . . . . ?
C61 O14 C64 C65 179.3(6) . . . . ?
C61 C62 C63 C58 2.7(12) . . . . ?
C63 C58 C59 C60 -0.7(12) . . . . ?
C64 O14 C61 C60 88.0(8) . . . . ?
C64 O14 C61 C62 -96.9(9) . . . . ?
C64 C65 C66 C67 -179.3(8) . . . . ?
C65 O16 C68 C67 -0.6(8) . . . . ?
C65 C66 C67 C68 1.0(9) . . . . ?
C66 C67 C68 O16 -0.2(9) . . . . ?
C68 O16 C65 C64 179.6(6) . . . . ?
C68 O16 C65 C66 1.2(8) . . . . ?
C69 C70 C71 Ru2 57.6(6) . . . . ?
C69 C70 C71 C72 5.7(10) . . . . ?
C70 C69 C74 Ru2 -51.0(6) . . . . ?
C70 C69 C74 C73 2.7(11) . . . . ?
C70 C69 C75 C76 -115.3(9) . . . . ?
C70 C69 C75 C77 121.2(9) . . . . ?
C70 C71 C72 Ru2 51.2(6) . . . . ?
C70 C71 C72 C73 -5.1(12) . . . . ?
C70 C71 C72 C78 169.6(7) . . . . ?
C71 C72 C73 Ru2 55.6(7) . . . . ?
C71 C72 C73 C74 3.1(13) . . . . ?
C72 C73 C74 Ru2 52.4(8) . . . . ?
C72 C73 C74 C69 -1.9(13) . . . . ?
C74 C69 C70 Ru2 51.9(6) . . . . ?
C74 C69 C70 C71 -4.5(10) . . . . ?
C74 C69 C75 C76 68.3(11) . . . . ?
C74 C69 C75 C77 -55.2(11) . . . . ?
C75 C69 C70 Ru2 -124.8(6) . . . . ?
C75 C69 C70 C71 178.8(6) . . . . ?
C75 C69 C74 Ru2 125.3(7) . . . . ?
C75 C69 C74 C73 179.0(7) . . . . ?
C78 C72 C73 Ru2 -118.5(9) . . . . ?
C78 C72 C73 C74 -171.0(8) . . . . ?

loop_
_exptl_oxdiff_crystal_face_indexfrac_h
_exptl_oxdiff_crystal_face_indexfrac_k
_exptl_oxdiff_crystal_face_indexfrac_l
_exptl_oxdiff_crystal_face_x
_exptl_oxdiff_crystal_face_y
_exptl_oxdiff_crystal_face_z
-0.0000 -0.0000 1.0000 -0.0012 -0.0421 0.0181
0.0000 0.0000 -1.0000 0.0012 0.0421 -0.0181
-0.0000 -1.0000 -0.0000 0.1138 0.0245 0.0647
0.0000 1.0000 0.0000 -0.1138 -0.0245 -0.0647
1.0000 1.0000 0.0000 -0.1540 -0.0044 -0.0016
-1.0000 -1.0000 -0.0000 0.1540 0.0044 0.0016
1.0000 -0.0000 -0.0000 -0.0402 0.0202 0.0631
-1.0000 0.0000 0.0000 0.0402 -0.0202 -0.0631
1.0000 -1.0000 1.0000 0.0724 0.0026 0.1458
-1.0000 1.0000 -1.0000 -0.0724 -0.0026 -0.1458
1.0000 -1.0000 -0.0000 0.0737 0.0447 0.1277
-1.0000 2.0000 1.0000 -0.1887 -0.1114 -0.1743
4.0000 -1.0000 -5.0000 -0.0407 0.3160 0.2264
1.0000 1.0000 -2.0000 -0.1515 0.0799 -0.0378
1.0000 1.0000 2.0000 -0.1564 -0.0886 0.0347
-1.0000 1.0000 2.0000 -0.0761 -0.1290 -0.0915
-1.0000 -0.0000 2.0000 0.0377 -0.1045 -0.0268

loop_
_smtbx_masks_void_nr
_smtbx_masks_void_average_x
_smtbx_masks_void_average_y
_smtbx_masks_void_average_z
_smtbx_masks_void_volume
_smtbx_masks_void_count_electrons
_smtbx_masks_void_content
1 0.000 0.150 0.972 7.2 0.5 ?
2 0.000 0.350 0.472 7.2 0.4 ?
3 0.000 0.650 0.528 7.2 0.5 ?
4 0.000 0.850 0.028 7.2 0.5 ?
5 0.250 0.267 0.767 340.3 115.6 '2 CHCl3'
6 0.250 0.233 0.267 340.3 115.5 '2 CHCl3'
7 0.750 -0.233 0.733 340.3 115.2 '2 CHCl3'
8 0.750 0.733 0.233 340.3 115.1 '2 CHCl3'
